data_7104232
loop_
_publ_author_name
'Albrecht, Markus'
'Liu, Yufeng'
'Zhu, Sascha S'
'Schalley, Christoph A'
'Fr\"ohlich, Roland'

_publ_section_title
;
 Self-assembly of heterodinuclear triple-stranded helicates: control by
 coordination number and charge.
;
_journal_issue 10
_journal_name_full 'Chemical communications (Cambridge, England)'
_journal_page_first 1195
_journal_page_last 1197
_journal_paper_doi 10.1039/b821819f
_journal_volume 34
_journal_year 2009
_chemical_formula_sum 'C46 H40 La N7 O11 Ti'
_chemical_formula_weight 1053.66
_chemical_name_systematic
;
?
;
_space_group_IT_number 2
_symmetry_cell_setting triclinic
_symmetry_space_group_name_Hall '-P 1'
_symmetry_space_group_name_H-M 'P -1'
_atom_sites_solution_hydrogens 'at N from difmap, others geom'
_atom_sites_solution_primary direct
_atom_sites_solution_secondary difmap
_audit_creation_method SHELXL-97
_cell_angle_alpha 87.912(1)
_cell_angle_beta 84.021(1)
_cell_angle_gamma 65.240(1)
_cell_formula_units_Z 2
_cell_length_a 12.0557(3)
_cell_length_b 13.5293(3)
_cell_length_c 14.6211(4)
_cell_measurement_reflns_used 6558
_cell_measurement_temperature 223(2)
_cell_measurement_theta_max 27.88
_cell_measurement_theta_min 0.41
_cell_volume 2153.70(9)
_computing_cell_refinement 'Collect (Nonius B.V., 1998)'
_computing_data_collection 'Collect (Nonius B.V., 1998)'
_computing_data_reduction 'Denzo-SMN (Otwinowski & Minor, 1997)'
_computing_molecular_graphics 'SCHAKAL (Keller, 1997)'
_computing_publication_material 'SHELXL-97 (Sheldrick, 1997)'
_computing_structure_refinement 'SHELXL-97 (Sheldrick, 1997)'
_computing_structure_solution 'SHELXS-97 (Sheldrick, 1990)'
_diffrn_ambient_temperature 223(2)
_diffrn_measured_fraction_theta_full 0.987
_diffrn_measured_fraction_theta_max 0.987
_diffrn_measurement_device_type 'Nonius KappaCCD'
_diffrn_measurement_method '\w and \f scans'
_diffrn_radiation_monochromator graphite
_diffrn_radiation_source 'rotating anode Nonius FR591'
_diffrn_radiation_type MoK\a
_diffrn_radiation_wavelength 0.71073
_diffrn_reflns_av_R_equivalents 0.0676
_diffrn_reflns_av_sigmaI/netI 0.0620
_diffrn_reflns_limit_h_max 15
_diffrn_reflns_limit_h_min -14
_diffrn_reflns_limit_k_max 17
_diffrn_reflns_limit_k_min -17
_diffrn_reflns_limit_l_max 19
_diffrn_reflns_limit_l_min -18
_diffrn_reflns_number 28190
_diffrn_reflns_theta_full 27.92
_diffrn_reflns_theta_max 27.92
_diffrn_reflns_theta_min 1.91
_exptl_absorpt_coefficient_mu 1.236
_exptl_absorpt_correction_T_max 0.9408
_exptl_absorpt_correction_T_min 0.7901
_exptl_absorpt_correction_type multi-scan
_exptl_absorpt_process_details 'SORTAV (Blessing, 1995 & 1997)'
_exptl_crystal_colour yellow
_exptl_crystal_density_diffrn 1.625
_exptl_crystal_density_method 'not measured'
_exptl_crystal_description plate
_exptl_crystal_F_000 1064
_exptl_crystal_size_max 0.20
_exptl_crystal_size_mid 0.10
_exptl_crystal_size_min 0.05
_refine_diff_density_max 0.703
_refine_diff_density_min -1.399
_refine_diff_density_rms 0.096
_refine_ls_extinction_method none
_refine_ls_goodness_of_fit_ref 1.028
_refine_ls_hydrogen_treatment mixed
_refine_ls_matrix_type full
_refine_ls_number_parameters 607
_refine_ls_number_reflns 10191
_refine_ls_number_restraints 0
_refine_ls_restrained_S_all 1.028
_refine_ls_R_factor_all 0.0582
_refine_ls_R_factor_gt 0.0393
_refine_ls_shift/su_max 0.003
_refine_ls_shift/su_mean 0.000
_refine_ls_structure_factor_coef Fsqd
_refine_ls_weighting_details 'calc w=1/[\s^2^(Fo^2^)+(0.0430P)^2^+0.6557P] where P=(Fo^2^+2Fc^2^)/3'
_refine_ls_weighting_scheme calc
_refine_ls_wR_factor_gt 0.0849
_refine_ls_wR_factor_ref 0.0928
_reflns_number_gt 8205
_reflns_number_total 10191
_reflns_threshold_expression >2sigma(I)
_cod_data_source_file b821819f.txt
_cod_data_source_block fro4627
_cod_original_sg_symbol_H-M P-1
_cod_database_code 7104232

loop_
_symmetry_equiv_pos_as_xyz
'x, y, z'
'-x, -y, -z'

loop_
_atom_site_label
_atom_site_type_symbol
_atom_site_fract_x
_atom_site_fract_y
_atom_site_fract_z
_atom_site_U_iso_or_equiv
_atom_site_adp_type
_atom_site_occupancy
_atom_site_symmetry_multiplicity
_atom_site_calc_flag
_atom_site_refinement_flags
_atom_site_disorder_assembly
_atom_site_disorder_group
Ti Ti 1.00508(5) 1.28622(4) 0.26747(4) 0.02451(12) Uani 1 1 d . . .
La La 0.784447(15) 1.556368(12) 0.245662(12) 0.02414(6) Uani 1 1 d . . .
O1A O 1.02068(18) 1.40042(15) 0.18145(14) 0.0264(4) Uani 1 1 d . . .
O2A O 1.17597(18) 1.25416(15) 0.27272(14) 0.0281(5) Uani 1 1 d . . .
C1A C 1.1279(3) 1.4081(2) 0.1813(2) 0.0247(6) Uani 1 1 d . . .
C2A C 1.2164(3) 1.3257(2) 0.2299(2) 0.0272(6) Uani 1 1 d . . .
C3A C 1.3313(3) 1.3225(3) 0.2329(2) 0.0351(7) Uani 1 1 d . . .
H3A H 1.3899 1.2668 0.2649 0.042 Uiso 1 1 calc R . .
C4A C 1.3597(3) 1.4025(3) 0.1881(3) 0.0430(8) Uani 1 1 d . . .
H4A H 1.4381 1.4010 0.1901 0.052 Uiso 1 1 calc R . .
C5A C 1.2749(3) 1.4837(3) 0.1408(3) 0.0390(8) Uani 1 1 d . . .
H5A H 1.2961 1.5371 0.1111 0.047 Uiso 1 1 calc R . .
C6A C 1.1563(3) 1.4887(2) 0.1361(2) 0.0285(7) Uani 1 1 d . . .
C7A C 1.0686(3) 1.5755(2) 0.0854(2) 0.0337(7) Uani 1 1 d . . .
H7A H 1.0976 1.6156 0.0434 0.040 Uiso 1 1 calc R . .
N8A N 0.9542(2) 1.59955(19) 0.09525(18) 0.0309(6) Uani 1 1 d . . .
N9A N 0.8840(2) 1.6820(2) 0.0393(2) 0.0351(6) Uani 1 1 d . . .
H9A H 0.919(3) 1.707(3) -0.006(3) 0.045(11) Uiso 1 1 d . . .
C10A C 0.7634(3) 1.7076(2) 0.0448(2) 0.0300(7) Uani 1 1 d . . .
O10A O 0.7174(2) 1.65928(18) 0.09817(16) 0.0382(5) Uani 1 1 d . . .
C11A C 0.6871(3) 1.7963(2) -0.0142(2) 0.0360(8) Uani 1 1 d . . .
C12A C 0.5673(3) 1.8095(3) -0.0211(3) 0.0459(9) Uani 1 1 d . . .
H12A H 0.5375 1.7627 0.0110 0.055 Uiso 1 1 calc R . .
C13A C 0.4924(4) 1.8911(3) -0.0749(3) 0.0607(12) Uani 1 1 d . . .
H13A H 0.4116 1.8998 -0.0794 0.073 Uiso 1 1 calc R . .
C14A C 0.5356(4) 1.9596(3) -0.1220(3) 0.0639(13) Uani 1 1 d . . .
H14A H 0.4839 2.0152 -0.1583 0.077 Uiso 1 1 calc R . .
C15A C 0.6525(4) 1.9479(3) -0.1165(3) 0.0578(12) Uani 1 1 d . . .
H15A H 0.6816 1.9945 -0.1497 0.069 Uiso 1 1 calc R . .
C16A C 0.7288(3) 1.8667(3) -0.0616(3) 0.0444(9) Uani 1 1 d . . .
H16A H 0.8089 1.8597 -0.0567 0.053 Uiso 1 1 calc R . .
O1B O 0.92981(18) 1.42081(14) 0.34939(14) 0.0254(4) Uani 1 1 d . . .
O2B O 0.99124(19) 1.22243(15) 0.38285(15) 0.0307(5) Uani 1 1 d . . .
C1B C 0.9180(3) 1.3991(2) 0.4390(2) 0.0252(6) Uani 1 1 d . . .
C2B C 0.9564(3) 1.2874(2) 0.4587(2) 0.0277(6) Uani 1 1 d . . .
C3B C 0.9529(3) 1.2532(2) 0.5486(2) 0.0350(7) Uani 1 1 d . . .
H3B H 0.9776 1.1789 0.5620 0.042 Uiso 1 1 calc R . .
C4B C 0.9122(3) 1.3308(3) 0.6194(2) 0.0374(8) Uani 1 1 d . . .
H4B H 0.9110 1.3081 0.6809 0.045 Uiso 1 1 calc R . .
C5B C 0.8737(3) 1.4399(2) 0.6001(2) 0.0333(7) Uani 1 1 d . . .
H5B H 0.8479 1.4906 0.6488 0.040 Uiso 1 1 calc R . .
C6B C 0.8724(3) 1.4764(2) 0.5092(2) 0.0276(6) Uani 1 1 d . . .
C7B C 0.8290(3) 1.5925(2) 0.4923(2) 0.0272(6) Uani 1 1 d . . .
H7B H 0.8175 1.6388 0.5422 0.033 Uiso 1 1 calc R . .
N8B N 0.8052(2) 1.63532(18) 0.41214(17) 0.0262(5) Uani 1 1 d . . .
N9B N 0.7720(2) 1.74730(19) 0.4098(2) 0.0290(6) Uani 1 1 d . . .
H9B H 0.761(3) 1.776(2) 0.460(2) 0.020(8) Uiso 1 1 d . . .
C10B C 0.7815(3) 1.7912(2) 0.3272(2) 0.0275(6) Uani 1 1 d . . .
O10B O 0.8038(2) 1.73725(16) 0.25548(15) 0.0339(5) Uani 1 1 d . . .
C11B C 0.7697(3) 1.9056(2) 0.3247(2) 0.0304(7) Uani 1 1 d . . .
C12B C 0.7748(3) 1.9599(2) 0.4023(3) 0.0388(8) Uani 1 1 d . . .
H12B H 0.7793 1.9266 0.4602 0.047 Uiso 1 1 calc R . .
C13B C 0.7730(4) 2.0627(3) 0.3940(3) 0.0491(10) Uani 1 1 d . . .
H13B H 0.7775 2.0987 0.4464 0.059 Uiso 1 1 calc R . .
C14B C 0.7650(4) 2.1126(3) 0.3098(3) 0.0493(10) Uani 1 1 d . . .
H14B H 0.7646 2.1821 0.3046 0.059 Uiso 1 1 calc R . .
C15B C 0.7574(4) 2.0612(3) 0.2342(3) 0.0550(11) Uani 1 1 d . . .
H15B H 0.7502 2.0960 0.1769 0.066 Uiso 1 1 calc R . .
C16B C 0.7604(4) 1.9570(3) 0.2410(3) 0.0444(9) Uani 1 1 d . . .
H16B H 0.7559 1.9217 0.1882 0.053 Uiso 1 1 calc R . .
O1C O 0.83550(17) 1.35714(15) 0.22113(14) 0.0259(4) Uani 1 1 d . . .
O2C O 1.01535(18) 1.17865(15) 0.18330(15) 0.0309(5) Uani 1 1 d . . .
C1C C 0.8254(3) 1.3068(2) 0.1468(2) 0.0245(6) Uani 1 1 d . . .
C2C C 0.9257(3) 1.2060(2) 0.1268(2) 0.0294(7) Uani 1 1 d . . .
C3C C 0.9270(3) 1.1427(2) 0.0542(2) 0.0390(8) Uani 1 1 d . . .
H3C H 0.9944 1.0760 0.0400 0.047 Uiso 1 1 calc R . .
C4C C 0.8266(3) 1.1795(3) 0.0025(3) 0.0425(9) Uani 1 1 d . . .
H4C H 0.8260 1.1363 -0.0461 0.051 Uiso 1 1 calc R . .
C5C C 0.7279(3) 1.2786(2) 0.0218(2) 0.0347(7) Uani 1 1 d . . .
H5C H 0.6612 1.3015 -0.0140 0.042 Uiso 1 1 calc R . .
C6C C 0.7256(3) 1.3459(2) 0.0940(2) 0.0266(6) Uani 1 1 d . . .
C7C C 0.6192(3) 1.4494(2) 0.1113(2) 0.0271(6) Uani 1 1 d . . .
H7C H 0.5515 1.4632 0.0782 0.033 Uiso 1 1 calc R . .
N8C N 0.6101(2) 1.52357(18) 0.16821(17) 0.0262(5) Uani 1 1 d . . .
N9C N 0.4931(2) 1.61021(18) 0.17720(18) 0.0278(6) Uani 1 1 d . . .
C10C C 0.4879(3) 1.6847(2) 0.2356(2) 0.0277(6) Uani 1 1 d . . .
O10C O 0.57632(19) 1.68483(16) 0.27768(15) 0.0329(5) Uani 1 1 d . . .
C11C C 0.3648(3) 1.7773(2) 0.2562(2) 0.0279(7) Uani 1 1 d . . .
C12C C 0.3536(3) 1.8606(2) 0.3140(2) 0.0382(8) Uani 1 1 d . . .
H12C H 0.4235 1.8594 0.3380 0.046 Uiso 1 1 calc R . .
C13C C 0.2389(3) 1.9467(3) 0.3368(3) 0.0445(9) Uani 1 1 d . . .
H13C H 0.2321 2.0026 0.3764 0.053 Uiso 1 1 calc R . .
C14C C 0.1368(3) 1.9497(2) 0.3018(3) 0.0427(9) Uani 1 1 d . . .
H14C H 0.0600 2.0077 0.3168 0.051 Uiso 1 1 calc R . .
C15C C 0.1469(3) 1.8678(3) 0.2447(3) 0.0442(9) Uani 1 1 d . . .
H15C H 0.0766 1.8702 0.2205 0.053 Uiso 1 1 calc R . .
C16C C 0.2600(3) 1.7811(3) 0.2219(2) 0.0379(8) Uani 1 1 d . . .
H16C H 0.2653 1.7250 0.1832 0.045 Uiso 1 1 calc R . .
O101 O 0.6744(2) 1.48122(17) 0.37588(15) 0.0337(5) Uani 1 1 d . . .
C102 C 0.5992(3) 1.4416(3) 0.3761(3) 0.0419(8) Uani 1 1 d . . .
H102 H 0.5541 1.4556 0.3247 0.050 Uiso 1 1 calc R . .
N103 N 0.5759(3) 1.3813(2) 0.4416(2) 0.0385(7) Uani 1 1 d . . .
C104 C 0.6439(4) 1.3531(3) 0.5224(3) 0.0527(10) Uani 1 1 d . . .
H10A H 0.7046 1.2782 0.5171 0.079 Uiso 1 1 calc R . .
H10B H 0.5876 1.3614 0.5771 0.079 Uiso 1 1 calc R . .
H10C H 0.6847 1.4009 0.5269 0.079 Uiso 1 1 calc R . .
C105 C 0.4825(4) 1.3413(4) 0.4380(3) 0.0660(13) Uani 1 1 d . . .
H10D H 0.4364 1.3728 0.3857 0.099 Uiso 1 1 calc R . .
H10E H 0.4274 1.3616 0.4941 0.099 Uiso 1 1 calc R . .
H10F H 0.5209 1.2626 0.4316 0.099 Uiso 1 1 calc R . .
O201 O 0.6886(2) 1.84318(19) 0.58591(17) 0.0464(6) Uani 1 1 d . . .
H201 H 0.7252 1.8209 0.6327 0.070 Uiso 1 1 calc R . .
C202 C 0.5668(4) 1.9195(3) 0.6115(3) 0.0570(11) Uani 1 1 d . . .
H20A H 0.5105 1.8869 0.6036 0.085 Uiso 1 1 calc R . .
H20B H 0.5476 1.9833 0.5730 0.085 Uiso 1 1 calc R . .
H20C H 0.5590 1.9404 0.6754 0.085 Uiso 1 1 calc R . .

loop_
_atom_site_aniso_label
_atom_site_aniso_U_11
_atom_site_aniso_U_22
_atom_site_aniso_U_33
_atom_site_aniso_U_23
_atom_site_aniso_U_13
_atom_site_aniso_U_12
Ti 0.0244(3) 0.0229(2) 0.0256(3) 0.0001(2) -0.0025(2) -0.0092(2)
La 0.02560(10) 0.02407(9) 0.02323(10) 0.00087(6) -0.00341(6) -0.01066(7)
O1A 0.0239(10) 0.0306(10) 0.0256(12) 0.0022(8) -0.0025(8) -0.0125(8)
O2A 0.0279(11) 0.0268(10) 0.0285(12) 0.0030(8) -0.0032(9) -0.0105(8)
C1A 0.0249(15) 0.0308(14) 0.0182(15) -0.0040(11) 0.0000(11) -0.0117(12)
C2A 0.0293(16) 0.0312(14) 0.0212(16) -0.0012(12) -0.0014(12) -0.0127(12)
C3A 0.0282(17) 0.0424(17) 0.037(2) 0.0064(14) -0.0091(14) -0.0155(14)
C4A 0.0299(18) 0.060(2) 0.045(2) 0.0086(17) -0.0063(15) -0.0245(16)
C5A 0.0346(18) 0.0451(18) 0.043(2) 0.0064(16) -0.0018(15) -0.0232(15)
C6A 0.0302(16) 0.0334(15) 0.0244(17) 0.0022(12) -0.0013(12) -0.0161(13)
C7A 0.0353(18) 0.0365(16) 0.0313(19) 0.0071(13) 0.0011(14) -0.0185(14)
N8A 0.0324(14) 0.0304(13) 0.0268(15) 0.0065(11) -0.0022(11) -0.0108(11)
N9A 0.0330(15) 0.0372(14) 0.0309(16) 0.0134(12) -0.0007(12) -0.0122(12)
C10A 0.0345(17) 0.0328(15) 0.0218(16) -0.0004(12) -0.0006(13) -0.0136(13)
O10A 0.0388(13) 0.0508(13) 0.0314(13) 0.0114(10) -0.0076(10) -0.0250(11)
C11A 0.0395(19) 0.0353(16) 0.0227(17) -0.0004(13) 0.0013(14) -0.0062(14)
C12A 0.042(2) 0.050(2) 0.039(2) 0.0014(16) -0.0083(17) -0.0121(16)
C13A 0.050(2) 0.067(3) 0.049(3) -0.002(2) -0.018(2) -0.005(2)
C14A 0.066(3) 0.055(2) 0.036(2) 0.0049(19) -0.010(2) 0.009(2)
C15A 0.065(3) 0.046(2) 0.037(2) 0.0147(17) 0.0064(19) -0.0022(19)
C16A 0.043(2) 0.0399(18) 0.037(2) 0.0092(15) 0.0023(16) -0.0063(15)
O1B 0.0288(11) 0.0248(9) 0.0224(11) 0.0015(8) -0.0024(8) -0.0112(8)
O2B 0.0346(12) 0.0230(9) 0.0311(13) 0.0027(9) -0.0006(9) -0.0094(9)
C1B 0.0252(15) 0.0280(14) 0.0228(16) 0.0077(12) -0.0056(12) -0.0113(12)
C2B 0.0261(15) 0.0299(14) 0.0273(17) 0.0018(12) -0.0009(12) -0.0122(12)
C3B 0.0352(18) 0.0322(15) 0.0348(19) 0.0099(14) -0.0039(14) -0.0120(13)
C4B 0.0413(19) 0.0440(18) 0.0277(18) 0.0130(14) -0.0075(14) -0.0187(15)
C5B 0.0354(17) 0.0372(16) 0.0276(18) 0.0004(13) -0.0021(14) -0.0156(14)
C6B 0.0255(15) 0.0300(14) 0.0274(17) 0.0024(12) -0.0046(12) -0.0113(12)
C7B 0.0277(15) 0.0297(14) 0.0259(17) -0.0015(12) -0.0012(12) -0.0138(12)
N8B 0.0290(13) 0.0235(11) 0.0262(14) -0.0010(10) -0.0019(10) -0.0112(10)
N9B 0.0376(15) 0.0243(12) 0.0246(15) -0.0024(11) -0.0013(12) -0.0128(11)
C10B 0.0255(15) 0.0292(14) 0.0288(18) 0.0015(13) -0.0042(12) -0.0120(12)
O10B 0.0461(13) 0.0345(11) 0.0263(12) -0.0014(9) -0.0014(10) -0.0222(10)
C11B 0.0303(16) 0.0291(14) 0.0351(19) 0.0048(13) -0.0065(13) -0.0152(12)
C12B 0.047(2) 0.0293(15) 0.040(2) 0.0003(14) -0.0026(16) -0.0162(14)
C13B 0.065(3) 0.0312(17) 0.053(3) -0.0028(16) -0.004(2) -0.0223(17)
C14B 0.056(2) 0.0349(17) 0.065(3) 0.0119(18) -0.009(2) -0.0266(17)
C15B 0.078(3) 0.051(2) 0.052(3) 0.023(2) -0.019(2) -0.042(2)
C16B 0.061(2) 0.0458(19) 0.040(2) 0.0096(16) -0.0131(18) -0.0338(18)
O1C 0.0250(10) 0.0263(9) 0.0265(12) -0.0052(8) -0.0026(9) -0.0103(8)
O2C 0.0287(11) 0.0258(10) 0.0359(13) -0.0033(9) -0.0041(9) -0.0086(8)
C1C 0.0278(15) 0.0250(13) 0.0238(16) -0.0022(11) 0.0009(12) -0.0146(12)
C2C 0.0300(16) 0.0308(14) 0.0306(18) -0.0010(13) -0.0023(13) -0.0160(13)
C3C 0.043(2) 0.0299(15) 0.039(2) -0.0091(14) -0.0038(16) -0.0093(14)
C4C 0.054(2) 0.0355(16) 0.038(2) -0.0101(15) -0.0096(17) -0.0167(16)
C5C 0.0389(18) 0.0367(16) 0.0305(18) -0.0012(14) -0.0081(14) -0.0167(14)
C6C 0.0294(16) 0.0287(14) 0.0249(16) -0.0009(12) -0.0018(12) -0.0152(12)
C7C 0.0257(15) 0.0329(15) 0.0255(17) 0.0005(12) -0.0046(12) -0.0145(12)
N8C 0.0232(12) 0.0271(12) 0.0275(14) 0.0030(10) -0.0019(10) -0.0102(10)
N9C 0.0213(12) 0.0279(12) 0.0310(15) -0.0005(10) -0.0035(10) -0.0067(10)
C10C 0.0286(16) 0.0292(14) 0.0229(16) 0.0054(12) -0.0008(12) -0.0104(12)
O10C 0.0309(12) 0.0324(11) 0.0332(13) -0.0040(9) -0.0055(10) -0.0100(9)
C11C 0.0291(16) 0.0263(14) 0.0251(17) 0.0039(12) 0.0008(13) -0.0096(12)
C12C 0.0381(19) 0.0316(16) 0.041(2) -0.0006(14) -0.0032(15) -0.0106(14)
C13C 0.049(2) 0.0278(16) 0.048(2) -0.0052(15) 0.0034(18) -0.0082(15)
C14C 0.0367(19) 0.0280(15) 0.048(2) 0.0073(15) 0.0056(16) -0.0011(14)
C15C 0.0318(18) 0.0427(18) 0.051(2) 0.0048(17) -0.0045(16) -0.0088(15)
C16C 0.0361(18) 0.0368(16) 0.037(2) -0.0011(14) -0.0065(15) -0.0106(14)
O101 0.0326(12) 0.0397(11) 0.0332(13) 0.0036(10) -0.0020(10) -0.0201(10)
C102 0.043(2) 0.051(2) 0.034(2) -0.0018(16) -0.0010(16) -0.0224(17)
N103 0.0400(16) 0.0420(15) 0.0376(17) -0.0010(13) 0.0034(13) -0.0227(13)
C104 0.048(2) 0.055(2) 0.057(3) 0.0207(19) -0.0086(19) -0.0236(18)
C105 0.070(3) 0.081(3) 0.069(3) -0.008(2) 0.007(2) -0.056(3)
O201 0.0531(16) 0.0458(13) 0.0286(14) -0.0018(11) -0.0078(11) -0.0081(11)
C202 0.052(2) 0.050(2) 0.060(3) 0.0047(19) -0.010(2) -0.0121(18)

loop_
_atom_type_symbol
_atom_type_description
_atom_type_scat_dispersion_real
_atom_type_scat_dispersion_imag
_atom_type_scat_source
C C 0.0033 0.0016 'International Tables Vol C Tables 4.2.6.8 and 6.1.1.4'
H H 0.0000 0.0000 'International Tables Vol C Tables 4.2.6.8 and 6.1.1.4'
N N 0.0061 0.0033 'International Tables Vol C Tables 4.2.6.8 and 6.1.1.4'
O O 0.0106 0.0060 'International Tables Vol C Tables 4.2.6.8 and 6.1.1.4'
Ti Ti 0.2776 0.4457 'International Tables Vol C Tables 4.2.6.8 and 6.1.1.4'
La La -0.2871 2.4523 'International Tables Vol C Tables 4.2.6.8 and 6.1.1.4'

loop_
_geom_angle_atom_site_label_1
_geom_angle_atom_site_label_2
_geom_angle_atom_site_label_3
_geom_angle
_geom_angle_site_symmetry_1
_geom_angle_site_symmetry_3
_geom_angle_publ_flag
O2B Ti O2C 102.75(9) . . ?
O2B Ti O2A 93.50(9) . . ?
O2C Ti O2A 101.58(9) . . ?
O2B Ti O1A 155.79(9) . . ?
O2C Ti O1A 101.40(9) . . ?
O2A Ti O1A 79.99(8) . . ?
O2B Ti O1B 79.56(8) . . ?
O2C Ti O1B 159.34(9) . . ?
O2A Ti O1B 98.74(8) . . ?
O1A Ti O1B 78.45(8) . . ?
O2B Ti O1C 108.53(9) . . ?
O2C Ti O1C 79.17(8) . . ?
O2A Ti O1C 157.34(9) . . ?
O1A Ti O1C 77.70(8) . . ?
O1B Ti O1C 80.65(8) . . ?
O2B Ti La 114.49(6) . . ?
O2C Ti La 119.07(7) . . ?
O2A Ti La 121.17(6) . . ?
O1A Ti La 53.12(5) . . ?
O1B Ti La 44.62(6) . . ?
O1C Ti La 44.75(5) . . ?
O10C La O1B 130.48(7) . . ?
O10C La O1C 120.44(7) . . ?
O1B La O1C 62.72(6) . . ?
O10C La O10A 72.74(8) . . ?
O1B La O10A 156.76(7) . . ?
O1C La O10A 109.27(7) . . ?
O10C La O10B 77.19(7) . . ?
O1B La O10B 108.48(7) . . ?
O1C La O10B 162.26(7) . . ?
O10A La O10B 72.40(7) . . ?
O10C La O101 70.44(7) . . ?
O1B La O101 66.40(7) . . ?
O1C La O101 68.12(6) . . ?
O10A La O101 133.29(7) . . ?
O10B La O101 124.33(7) . . ?
O10C La N8C 61.86(7) . . ?
O1B La N8C 123.89(6) . . ?
O1C La N8C 66.69(7) . . ?
O10A La N8C 63.97(7) . . ?
O10B La N8C 126.54(7) . . ?
O101 La N8C 73.71(7) . . ?
O10C La N8B 81.51(7) . . ?
O1B La N8B 63.33(6) . . ?
O1C La N8B 121.97(7) . . ?
O10A La N8B 128.76(7) . . ?
O10B La N8B 58.89(7) . . ?
O101 La N8B 72.26(7) . . ?
N8C La N8B 136.45(7) . . ?
O10C La O1A 171.34(7) . . ?
O1B La O1A 56.71(6) . . ?
O1C La O1A 56.31(6) . . ?
O10A La O1A 100.28(7) . . ?
O10B La O1A 105.97(6) . . ?
O101 La O1A 112.82(6) . . ?
N8C La O1A 110.72(6) . . ?
N8B La O1A 107.07(6) . . ?
O10C La N8A 120.74(7) . . ?
O1B La N8A 103.95(7) . . ?
O1C La N8A 102.66(6) . . ?
O10A La N8A 54.84(7) . . ?
O10B La N8A 63.22(7) . . ?
O101 La N8A 168.72(6) . . ?
N8C La N8A 109.31(7) . . ?
N8B La N8A 109.41(7) . . ?
O1A La N8A 55.90(6) . . ?
O10C La Ti 147.29(5) . . ?
O1B La Ti 34.33(4) . . ?
O1C La Ti 34.55(5) . . ?
O10A La Ti 127.49(5) . . ?
O10B La Ti 130.23(5) . . ?
O101 La Ti 78.10(5) . . ?
N8C La Ti 101.21(5) . . ?
N8B La Ti 97.54(5) . . ?
O1A La Ti 34.73(4) . . ?
N8A La Ti 90.62(5) . . ?
C1A O1A Ti 113.56(17) . . ?
C1A O1A La 127.69(16) . . ?
Ti O1A La 92.16(7) . . ?
C2A O2A Ti 116.32(17) . . ?
O1A C1A C6A 124.9(3) . . ?
O1A C1A C2A 115.1(3) . . ?
C6A C1A C2A 119.9(3) . . ?
O2A C2A C3A 125.0(3) . . ?
O2A C2A C1A 114.0(3) . . ?
C3A C2A C1A 121.0(3) . . ?
C2A C3A C4A 119.2(3) . . ?
C5A C4A C3A 120.9(3) . . ?
C4A C5A C6A 121.2(3) . . ?
C1A C6A C5A 117.9(3) . . ?
C1A C6A C7A 122.2(3) . . ?
C5A C6A C7A 119.9(3) . . ?
N8A C7A C6A 122.8(3) . . ?
C7A N8A N9A 115.3(3) . . ?
C7A N8A La 133.7(2) . . ?
N9A N8A La 109.09(18) . . ?
C10A N9A N8A 117.5(3) . . ?
O10A C10A N9A 120.7(3) . . ?
O10A C10A C11A 121.2(3) . . ?
N9A C10A C11A 118.1(3) . . ?
C10A O10A La 132.1(2) . . ?
C16A C11A C12A 118.9(3) . . ?
C16A C11A C10A 123.2(3) . . ?
C12A C11A C10A 117.8(3) . . ?
C13A C12A C11A 120.1(4) . . ?
C14A C13A C12A 120.2(4) . . ?
C15A C14A C13A 120.7(4) . . ?
C14A C15A C16A 119.8(4) . . ?
C11A C16A C15A 120.3(4) . . ?
C1B O1B Ti 113.88(16) . . ?
C1B O1B La 132.40(16) . . ?
Ti O1B La 101.05(8) . . ?
C2B O2B Ti 117.83(17) . . ?
O1B C1B C6B 125.2(2) . . ?
O1B C1B C2B 114.1(2) . . ?
C6B C1B C2B 120.7(3) . . ?
O2B C2B C3B 125.7(3) . . ?
O2B C2B C1B 114.0(3) . . ?
C3B C2B C1B 120.3(3) . . ?
C2B C3B C4B 118.9(3) . . ?
C5B C4B C3B 120.9(3) . . ?
C4B C5B C6B 120.9(3) . . ?
C1B C6B C5B 118.2(3) . . ?
C1B C6B C7B 122.8(3) . . ?
C5B C6B C7B 118.9(3) . . ?
N8B C7B C6B 123.4(3) . . ?
C7B N8B N9B 114.2(2) . . ?
C7B N8B La 133.58(18) . . ?
N9B N8B La 111.97(18) . . ?
C10B N9B N8B 117.0(3) . . ?
O10B C10B N9B 121.1(3) . . ?
O10B C10B C11B 121.0(3) . . ?
N9B C10B C11B 117.8(3) . . ?
C10B O10B La 124.22(19) . . ?
C16B C11B C12B 118.9(3) . . ?
C16B C11B C10B 118.2(3) . . ?
C12B C11B C10B 122.8(3) . . ?
C13B C12B C11B 119.9(3) . . ?
C14B C13B C12B 120.5(4) . . ?
C15B C14B C13B 119.9(3) . . ?
C14B C15B C16B 120.4(4) . . ?
C11B C16B C15B 120.3(4) . . ?
C1C O1C Ti 113.30(16) . . ?
C1C O1C La 129.40(17) . . ?
Ti O1C La 100.71(8) . . ?
C2C O2C Ti 117.42(17) . . ?
O1C C1C C6C 125.3(2) . . ?
O1C C1C C2C 113.4(3) . . ?
C6C C1C C2C 121.3(3) . . ?
O2C C2C C3C 124.8(3) . . ?
O2C C2C C1C 115.0(3) . . ?
C3C C2C C1C 120.3(3) . . ?
C2C C3C C4C 118.9(3) . . ?
C5C C4C C3C 121.0(3) . . ?
C4C C5C C6C 121.2(3) . . ?
C1C C6C C5C 117.2(3) . . ?
C1C C6C C7C 123.9(3) . . ?
C5C C6C C7C 118.9(3) . . ?
N8C C7C C6C 125.5(3) . . ?
C7C N8C N9C 113.2(2) . . ?
C7C N8C La 130.39(19) . . ?
N9C N8C La 115.34(16) . . ?
C10C N9C N8C 111.2(2) . . ?
O10C C10C N9C 127.0(3) . . ?
O10C C10C C11C 116.9(3) . . ?
N9C C10C C11C 116.0(3) . . ?
C10C O10C La 123.17(18) . . ?
C12C C11C C16C 118.5(3) . . ?
C12C C11C C10C 119.2(3) . . ?
C16C C11C C10C 122.3(3) . . ?
C11C C12C C13C 120.5(3) . . ?
C14C C13C C12C 120.2(3) . . ?
C13C C14C C15C 119.7(3) . . ?
C14C C15C C16C 120.9(4) . . ?
C11C C16C C15C 120.2(3) . . ?
C102 O101 La 133.4(2) . . ?
O101 C102 N103 126.1(4) . . ?
C102 N103 C105 122.6(4) . . ?
C102 N103 C104 120.6(3) . . ?
C105 N103 C104 116.8(3) . . ?

loop_
_geom_bond_atom_site_label_1
_geom_bond_atom_site_label_2
_geom_bond_distance
_geom_bond_site_symmetry_2
_geom_bond_publ_flag
Ti O2B 1.891(2) . ?
Ti O2C 1.896(2) . ?
Ti O2A 1.929(2) . ?
Ti O1A 2.014(2) . ?
Ti O1B 2.0303(19) . ?
Ti O1C 2.039(2) . ?
Ti La 3.5332(5) . ?
La O10C 2.387(2) . ?
La O1B 2.529(2) . ?
La O1C 2.5314(18) . ?
La O10A 2.538(2) . ?
La O10B 2.564(2) . ?
La O101 2.623(2) . ?
La N8C 2.686(2) . ?
La N8B 2.769(2) . ?
La O1A 2.8281(19) . ?
La N8A 3.055(3) . ?
O1A C1A 1.339(3) . ?
O2A C2A 1.362(3) . ?
C1A C6A 1.399(4) . ?
C1A C2A 1.411(4) . ?
C2A C3A 1.372(4) . ?
C3A C4A 1.391(5) . ?
C4A C5A 1.371(5) . ?
C5A C6A 1.412(4) . ?
C6A C7A 1.452(4) . ?
C7A N8A 1.271(4) . ?
N8A N9A 1.385(4) . ?
N9A C10A 1.341(4) . ?
C10A O10A 1.233(4) . ?
C10A C11A 1.481(4) . ?
C11A C16A 1.386(5) . ?
C11A C12A 1.394(5) . ?
C12A C13A 1.379(5) . ?
C13A C14A 1.374(6) . ?
C14A C15A 1.361(6) . ?
C15A C16A 1.393(5) . ?
O1B C1B 1.338(3) . ?
O2B C2B 1.358(4) . ?
C1B C6B 1.388(4) . ?
C1B C2B 1.411(4) . ?
C2B C3B 1.380(4) . ?
C3B C4B 1.398(5) . ?
C4B C5B 1.378(4) . ?
C5B C6B 1.401(4) . ?
C6B C7B 1.453(4) . ?
C7B N8B 1.293(4) . ?
N8B N9B 1.395(3) . ?
N9B C10B 1.342(4) . ?
C10B O10B 1.240(4) . ?
C10B C11B 1.494(4) . ?
C11B C16B 1.376(5) . ?
C11B C12B 1.394(5) . ?
C12B C13B 1.384(4) . ?
C13B C14B 1.374(5) . ?
C14B C15B 1.358(6) . ?
C15B C16B 1.396(5) . ?
O1C C1C 1.346(3) . ?
O2C C2C 1.348(4) . ?
C1C C6C 1.397(4) . ?
C1C C2C 1.407(4) . ?
C2C C3C 1.383(4) . ?
C3C C4C 1.393(5) . ?
C4C C5C 1.384(4) . ?
C5C C6C 1.410(4) . ?
C6C C7C 1.457(4) . ?
C7C N8C 1.288(4) . ?
N8C N9C 1.403(3) . ?
N9C C10C 1.322(4) . ?
C10C O10C 1.286(4) . ?
C10C C11C 1.497(4) . ?
C11C C12C 1.386(4) . ?
C11C C16C 1.388(5) . ?
C12C C13C 1.401(4) . ?
C13C C14C 1.366(5) . ?
C14C C15C 1.368(5) . ?
C15C C16C 1.393(5) . ?
O101 C102 1.231(4) . ?
C102 N103 1.320(4) . ?
N103 C105 1.446(5) . ?
N103 C104 1.457(5) . ?
O201 C202 1.416(4) . ?

loop_
_geom_torsion_atom_site_label_1
_geom_torsion_atom_site_label_2
_geom_torsion_atom_site_label_3
_geom_torsion_atom_site_label_4
_geom_torsion
_geom_torsion_site_symmetry_1
_geom_torsion_site_symmetry_2
_geom_torsion_site_symmetry_3
_geom_torsion_site_symmetry_4
_geom_torsion_publ_flag
O2B Ti La O10C -39.55(13) . . . . ?
O2C Ti La O10C 82.51(13) . . . . ?
O2A Ti La O10C -150.28(12) . . . . ?
O1A Ti La O10C 164.79(12) . . . . ?
O1B Ti La O10C -81.38(13) . . . . ?
O1C Ti La O10C 52.54(13) . . . . ?
O2B Ti La O1B 41.83(11) . . . . ?
O2C Ti La O1B 163.89(11) . . . . ?
O2A Ti La O1B -68.90(11) . . . . ?
O1A Ti La O1B -113.83(11) . . . . ?
O1C Ti La O1B 133.92(11) . . . . ?
O2B Ti La O1C -92.09(11) . . . . ?
O2C Ti La O1C 29.97(11) . . . . ?
O2A Ti La O1C 157.18(11) . . . . ?
O1A Ti La O1C 112.25(11) . . . . ?
O1B Ti La O1C -133.92(11) . . . . ?
O2B Ti La O10A -159.71(10) . . . . ?
O2C Ti La O10A -37.65(10) . . . . ?
O2A Ti La O10A 89.56(10) . . . . ?
O1A Ti La O10A 44.63(10) . . . . ?
O1B Ti La O10A 158.46(10) . . . . ?
O1C Ti La O10A -67.62(10) . . . . ?
O2B Ti La O10B 101.67(10) . . . . ?
O2C Ti La O10B -136.26(10) . . . . ?
O2A Ti La O10B -9.05(10) . . . . ?
O1A Ti La O10B -53.99(10) . . . . ?
O1B Ti La O10B 59.84(10) . . . . ?
O1C Ti La O10B -166.23(10) . . . . ?
O2B Ti La O101 -23.53(9) . . . . ?
O2C Ti La O101 98.53(9) . . . . ?
O2A Ti La O101 -134.26(9) . . . . ?
O1A Ti La O101 -179.20(9) . . . . ?
O1B Ti La O101 -65.37(9) . . . . ?
O1C Ti La O101 68.56(10) . . . . ?
O2B Ti La N8C -94.02(9) . . . . ?
O2C Ti La N8C 28.04(9) . . . . ?
O2A Ti La N8C 155.25(9) . . . . ?
O1A Ti La N8C 110.32(9) . . . . ?
O1B Ti La N8C -135.85(9) . . . . ?
O1C Ti La N8C -1.93(10) . . . . ?
O2B Ti La N8B 46.47(9) . . . . ?
O2C Ti La N8B 168.53(9) . . . . ?
O2A Ti La N8B -64.26(9) . . . . ?
O1A Ti La N8B -109.19(9) . . . . ?
O1B Ti La N8B 4.64(9) . . . . ?
O1C Ti La N8B 138.56(10) . . . . ?
O2B Ti La O1A 155.66(11) . . . . ?
O2C Ti La O1A -82.28(11) . . . . ?
O2A Ti La O1A 44.93(10) . . . . ?
O1B Ti La O1A 113.83(11) . . . . ?
O1C Ti La O1A -112.25(11) . . . . ?
O2B Ti La N8A 156.14(9) . . . . ?
O2C Ti La N8A -81.79(9) . . . . ?
O2A Ti La N8A 45.42(9) . . . . ?
O1A Ti La N8A 0.48(9) . . . . ?
O1B Ti La N8A 114.31(9) . . . . ?
O1C Ti La N8A -111.76(10) . . . . ?
O2B Ti O1A C1A 67.0(3) . . . . ?
O2C Ti O1A C1A -108.93(18) . . . . ?
O2A Ti O1A C1A -9.00(17) . . . . ?
O1B Ti O1A C1A 92.16(18) . . . . ?
O1C Ti O1A C1A 174.97(18) . . . . ?
La Ti O1A C1A 133.14(19) . . . . ?
O2B Ti O1A La -66.1(2) . . . . ?
O2C Ti O1A La 117.93(8) . . . . ?
O2A Ti O1A La -142.14(8) . . . . ?
O1B Ti O1A La -40.98(7) . . . . ?
O1C Ti O1A La 41.83(7) . . . . ?
O10C La O1A C1A 128.0(4) . . . . ?
O1B La O1A C1A -84.2(2) . . . . ?
O1C La O1A C1A -161.4(2) . . . . ?
O10A La O1A C1A 92.2(2) . . . . ?
O10B La O1A C1A 17.7(2) . . . . ?
O101 La O1A C1A -121.5(2) . . . . ?
N8C La O1A C1A 158.1(2) . . . . ?
N8B La O1A C1A -44.0(2) . . . . ?
N8A La O1A C1A 58.3(2) . . . . ?
Ti La O1A C1A -122.3(2) . . . . ?
O10C La O1A Ti -109.7(4) . . . . ?
O1B La O1A Ti 38.11(7) . . . . ?
O1C La O1A Ti -39.11(7) . . . . ?
O10A La O1A Ti -145.49(8) . . . . ?
O10B La O1A Ti 140.03(7) . . . . ?
O101 La O1A Ti 0.85(9) . . . . ?
N8C La O1A Ti -79.58(9) . . . . ?
N8B La O1A Ti 78.35(8) . . . . ?
N8A La O1A Ti -179.42(11) . . . . ?
O2B Ti O2A C2A -148.90(19) . . . . ?
O2C Ti O2A C2A 107.31(19) . . . . ?
O1A Ti O2A C2A 7.60(19) . . . . ?
O1B Ti O2A C2A -68.9(2) . . . . ?
O1C Ti O2A C2A 17.7(3) . . . . ?
La Ti O2A C2A -27.4(2) . . . . ?
Ti O1A C1A C6A -172.3(2) . . . . ?
La O1A C1A C6A -59.4(4) . . . . ?
Ti O1A C1A C2A 8.9(3) . . . . ?
La O1A C1A C2A 121.8(2) . . . . ?
Ti O2A C2A C3A 173.8(2) . . . . ?
Ti O2A C2A C1A -5.1(3) . . . . ?
O1A C1A C2A O2A -2.8(4) . . . . ?
C6A C1A C2A O2A 178.3(2) . . . . ?
O1A C1A C2A C3A 178.2(3) . . . . ?
C6A C1A C2A C3A -0.7(4) . . . . ?
O2A C2A C3A C4A -178.2(3) . . . . ?
C1A C2A C3A C4A 0.7(5) . . . . ?
C2A C3A C4A C5A -0.3(5) . . . . ?
C3A C4A C5A C6A -0.1(6) . . . . ?
O1A C1A C6A C5A -178.5(3) . . . . ?
C2A C1A C6A C5A 0.3(4) . . . . ?
O1A C1A C6A C7A 1.4(5) . . . . ?
C2A C1A C6A C7A -179.8(3) . . . . ?
C4A C5A C6A C1A 0.1(5) . . . . ?
C4A C5A C6A C7A -179.8(3) . . . . ?
C1A C6A C7A N8A 16.6(5) . . . . ?
C5A C6A C7A N8A -163.5(3) . . . . ?
C6A C7A N8A N9A -177.9(3) . . . . ?
C6A C7A N8A La 19.6(5) . . . . ?
O10C La N8A C7A 147.4(3) . . . . ?
O1B La N8A C7A -10.5(3) . . . . ?
O1C La N8A C7A -75.1(3) . . . . ?
O10A La N8A C7A -179.9(3) . . . . ?
O10B La N8A C7A 93.5(3) . . . . ?
O101 La N8A C7A -40.8(5) . . . . ?
N8C La N8A C7A -144.5(3) . . . . ?
N8B La N8A C7A 55.8(3) . . . . ?
O1A La N8A C7A -42.1(3) . . . . ?
Ti La N8A C7A -42.4(3) . . . . ?
O10C La N8A N9A -15.9(2) . . . . ?
O1B La N8A N9A -173.69(18) . . . . ?
O1C La N8A N9A 121.66(19) . . . . ?
O10A La N8A N9A 16.86(18) . . . . ?
O10B La N8A N9A -69.78(19) . . . . ?
O101 La N8A N9A 155.9(3) . . . . ?
N8C La N8A N9A 52.2(2) . . . . ?
N8B La N8A N9A -107.45(19) . . . . ?
O1A La N8A N9A 154.7(2) . . . . ?
Ti La N8A N9A 154.33(19) . . . . ?
C7A N8A N9A C10A 177.6(3) . . . . ?
La N8A N9A C10A -15.7(3) . . . . ?
N8A N9A C10A O10A 0.3(5) . . . . ?
N8A N9A C10A C11A 179.5(3) . . . . ?
N9A C10A O10A La 24.0(4) . . . . ?
C11A C10A O10A La -155.2(2) . . . . ?
O10C La O10A C10A 128.4(3) . . . . ?
O1B La O10A C10A -49.2(4) . . . . ?
O1C La O10A C10A -114.6(3) . . . . ?
O10B La O10A C10A 46.8(3) . . . . ?
O101 La O10A C10A 167.7(2) . . . . ?
N8C La O10A C10A -165.0(3) . . . . ?
N8B La O10A C10A 65.0(3) . . . . ?
O1A La O10A C10A -56.9(3) . . . . ?
N8A La O10A C10A -22.5(2) . . . . ?
Ti La O10A C10A -80.9(3) . . . . ?
O10A C10A C11A C16A 167.1(3) . . . . ?
N9A C10A C11A C16A -12.2(5) . . . . ?
O10A C10A C11A C12A -12.3(5) . . . . ?
N9A C10A C11A C12A 168.4(3) . . . . ?
C16A C11A C12A C13A 0.4(5) . . . . ?
C10A C11A C12A C13A 179.8(3) . . . . ?
C11A C12A C13A C14A 0.1(6) . . . . ?
C12A C13A C14A C15A 0.2(6) . . . . ?
C13A C14A C15A C16A -1.0(6) . . . . ?
C12A C11A C16A C15A -1.2(5) . . . . ?
C10A C11A C16A C15A 179.4(3) . . . . ?
C14A C15A C16A C11A 1.5(6) . . . . ?
O2B Ti O1B C1B 5.02(19) . . . . ?
O2C Ti O1B C1B 103.5(3) . . . . ?
O2A Ti O1B C1B -86.95(19) . . . . ?
O1A Ti O1B C1B -164.8(2) . . . . ?
O1C Ti O1B C1B 115.99(19) . . . . ?
La Ti O1B C1B 146.9(2) . . . . ?
O2B Ti O1B La -141.89(9) . . . . ?
O2C Ti O1B La -43.4(3) . . . . ?
O2A Ti O1B La 126.13(8) . . . . ?
O1A Ti O1B La 48.31(8) . . . . ?
O1C Ti O1B La -30.92(8) . . . . ?
O10C La O1B C1B -2.1(3) . . . . ?
O1C La O1B C1B -110.1(2) . . . . ?
O10A La O1B C1B 175.0(2) . . . . ?
O10B La O1B C1B 86.6(2) . . . . ?
O101 La O1B C1B -33.5(2) . . . . ?
N8C La O1B C1B -82.1(2) . . . . ?
N8B La O1B C1B 47.7(2) . . . . ?
O1A La O1B C1B -176.0(2) . . . . ?
N8A La O1B C1B 152.7(2) . . . . ?
Ti La O1B C1B -137.5(3) . . . . ?
O10C La O1B Ti 135.37(8) . . . . ?
O1C La O1B Ti 27.36(7) . . . . ?
O10A La O1B Ti -47.58(19) . . . . ?
O10B La O1B Ti -135.89(8) . . . . ?
O101 La O1B Ti 103.93(9) . . . . ?
N8C La O1B Ti 55.39(11) . . . . ?
N8B La O1B Ti -174.85(10) . . . . ?
O1A La O1B Ti -38.56(7) . . . . ?
N8A La O1B Ti -69.88(9) . . . . ?
O2C Ti O2B C2B -166.5(2) . . . . ?
O2A Ti O2B C2B 90.8(2) . . . . ?
O1A Ti O2B C2B 17.6(3) . . . . ?
O1B Ti O2B C2B -7.4(2) . . . . ?
O1C Ti O2B C2B -83.8(2) . . . . ?
La Ti O2B C2B -35.9(2) . . . . ?
Ti O1B C1B C6B 178.1(2) . . . . ?
La O1B C1B C6B -48.4(4) . . . . ?
Ti O1B C1B C2B -1.9(3) . . . . ?
La O1B C1B C2B 131.6(2) . . . . ?
Ti O2B C2B C3B -173.4(3) . . . . ?
Ti O2B C2B C1B 8.6(3) . . . . ?
O1B C1B C2B O2B -3.9(4) . . . . ?
C6B C1B C2B O2B 176.0(3) . . . . ?
O1B C1B C2B C3B 177.9(3) . . . . ?
C6B C1B C2B C3B -2.1(5) . . . . ?
O2B C2B C3B C4B -178.6(3) . . . . ?
C1B C2B C3B C4B -0.7(5) . . . . ?
C2B C3B C4B C5B 1.3(5) . . . . ?
C3B C4B C5B C6B 1.0(5) . . . . ?
O1B C1B C6B C5B -175.7(3) . . . . ?
C2B C1B C6B C5B 4.3(4) . . . . ?
O1B C1B C6B C7B 1.5(5) . . . . ?
C2B C1B C6B C7B -178.5(3) . . . . ?
C4B C5B C6B C1B -3.8(5) . . . . ?
C4B C5B C6B C7B 178.9(3) . . . . ?
C1B C6B C7B N8B 14.6(5) . . . . ?
C5B C6B C7B N8B -168.2(3) . . . . ?
C6B C7B N8B N9B -176.2(3) . . . . ?
C6B C7B N8B La 10.8(4) . . . . ?
O10C La N8B C7B 114.1(3) . . . . ?
O1B La N8B C7B -30.0(3) . . . . ?
O1C La N8B C7B -6.6(3) . . . . ?
O10A La N8B C7B 173.8(2) . . . . ?
O10B La N8B C7B -165.8(3) . . . . ?
O101 La N8B C7B 42.0(3) . . . . ?
N8C La N8B C7B 82.2(3) . . . . ?
O1A La N8B C7B -67.2(3) . . . . ?
N8A La N8B C7B -126.2(3) . . . . ?
Ti La N8B C7B -32.9(3) . . . . ?
O10C La N8B N9B -59.11(18) . . . . ?
O1B La N8B N9B 156.85(19) . . . . ?
O1C La N8B N9B -179.82(16) . . . . ?
O10A La N8B N9B 0.6(2) . . . . ?
O10B La N8B N9B 21.00(16) . . . . ?
O101 La N8B N9B -131.19(19) . . . . ?
N8C La N8B N9B -90.99(19) . . . . ?
O1A La N8B N9B 119.68(17) . . . . ?
N8A La N8B N9B 60.59(18) . . . . ?
Ti La N8B N9B 153.93(17) . . . . ?
C7B N8B N9B C10B 160.8(3) . . . . ?
La N8B N9B C10B -24.7(3) . . . . ?
N8B N9B C10B O10B 8.9(4) . . . . ?
N8B N9B C10B C11B -168.6(2) . . . . ?
N9B C10B O10B La 15.3(4) . . . . ?
C11B C10B O10B La -167.3(2) . . . . ?
O10C La O10B C10B 68.0(2) . . . . ?
O1B La O10B C10B -60.8(2) . . . . ?
O1C La O10B C10B -118.0(3) . . . . ?
O10A La O10B C10B 143.7(2) . . . . ?
O101 La O10B C10B 12.8(3) . . . . ?
N8C La O10B C10B 107.6(2) . . . . ?
N8B La O10B C10B -19.7(2) . . . . ?
O1A La O10B C10B -120.3(2) . . . . ?
N8A La O10B C10B -157.4(3) . . . . ?
Ti La O10B C10B -91.7(2) . . . . ?
O10B C10B C11B C16B 12.4(4) . . . . ?
N9B C10B C11B C16B -170.1(3) . . . . ?
O10B C10B C11B C12B -163.9(3) . . . . ?
N9B C10B C11B C12B 13.6(4) . . . . ?
C16B C11B C12B C13B -1.4(5) . . . . ?
C10B C11B C12B C13B 174.9(3) . . . . ?
C11B C12B C13B C14B 0.8(6) . . . . ?
C12B C13B C14B C15B 0.6(6) . . . . ?
C13B C14B C15B C16B -1.3(6) . . . . ?
C12B C11B C16B C15B 0.7(5) . . . . ?
C10B C11B C16B C15B -175.7(3) . . . . ?
C14B C15B C16B C11B 0.6(6) . . . . ?
O2B Ti O1C C1C -111.87(18) . . . . ?
O2C Ti O1C C1C -11.92(18) . . . . ?
O2A Ti O1C C1C 82.2(3) . . . . ?
O1A Ti O1C C1C 92.43(18) . . . . ?
O1B Ti O1C C1C 172.53(19) . . . . ?
La Ti O1C C1C 141.7(2) . . . . ?
O2B Ti O1C La 106.44(9) . . . . ?
O2C Ti O1C La -153.61(10) . . . . ?
O2A Ti O1C La -59.5(2) . . . . ?
O1A Ti O1C La -49.26(8) . . . . ?
O1B Ti O1C La 30.85(7) . . . . ?
O10C La O1C C1C 77.3(2) . . . . ?
O1B La O1C C1C -159.7(2) . . . . ?
O10A La O1C C1C -3.5(2) . . . . ?
O10B La O1C C1C -95.9(3) . . . . ?
O101 La O1C C1C 126.4(2) . . . . ?
N8C La O1C C1C 45.4(2) . . . . ?
N8B La O1C C1C 176.8(2) . . . . ?
O1A La O1C C1C -93.2(2) . . . . ?
N8A La O1C C1C -60.4(2) . . . . ?
Ti La O1C C1C -132.5(2) . . . . ?
O10C La O1C Ti -150.16(8) . . . . ?
O1B La O1C Ti -27.20(7) . . . . ?
O10A La O1C Ti 128.99(8) . . . . ?
O10B La O1C Ti 36.6(3) . . . . ?
O101 La O1C Ti -101.04(9) . . . . ?
N8C La O1C Ti 177.94(10) . . . . ?
N8B La O1C Ti -50.66(11) . . . . ?
O1A La O1C Ti 39.32(7) . . . . ?
N8A La O1C Ti 72.14(9) . . . . ?
O2B Ti O2C C2C 118.0(2) . . . . ?
O2A Ti O2C C2C -145.7(2) . . . . ?
O1A Ti O2C C2C -63.7(2) . . . . ?
O1B Ti O2C C2C 23.7(4) . . . . ?
O1C Ti O2C C2C 11.2(2) . . . . ?
La Ti O2C C2C -9.8(2) . . . . ?
Ti O1C C1C C6C -171.2(2) . . . . ?
La O1C C1C C6C -43.3(4) . . . . ?
Ti O1C C1C C2C 10.6(3) . . . . ?
La O1C C1C C2C 138.6(2) . . . . ?
Ti O2C C2C C3C 171.5(3) . . . . ?
Ti O2C C2C C1C -8.8(3) . . . . ?
O1C C1C C2C O2C -1.8(4) . . . . ?
C6C C1C C2C O2C 179.9(3) . . . . ?
O1C C1C C2C C3C 177.9(3) . . . . ?
C6C C1C C2C C3C -0.4(5) . . . . ?
O2C C2C C3C C4C 178.4(3) . . . . ?
C1C C2C C3C C4C -1.2(5) . . . . ?
C2C C3C C4C C5C 1.3(5) . . . . ?
C3C C4C C5C C6C 0.2(5) . . . . ?
O1C C1C C6C C5C -176.2(3) . . . . ?
C2C C1C C6C C5C 1.9(4) . . . . ?
O1C C1C C6C C7C 1.8(5) . . . . ?
C2C C1C C6C C7C 179.9(3) . . . . ?
C4C C5C C6C C1C -1.8(5) . . . . ?
C4C C5C C6C C7C -179.9(3) . . . . ?
C1C C6C C7C N8C 9.6(5) . . . . ?
C5C C6C C7C N8C -172.4(3) . . . . ?
C6C C7C N8C N9C -174.4(3) . . . . ?
C6C C7C N8C La 18.4(4) . . . . ?
O10C La N8C C7C 177.0(3) . . . . ?
O1B La N8C C7C -61.1(3) . . . . ?
O1C La N8C C7C -34.1(2) . . . . ?
O10A La N8C C7C 93.5(3) . . . . ?
O10B La N8C C7C 132.2(2) . . . . ?
O101 La N8C C7C -106.8(3) . . . . ?
N8B La N8C C7C -146.6(2) . . . . ?
O1A La N8C C7C 1.9(3) . . . . ?
N8A La N8C C7C 61.8(3) . . . . ?
Ti La N8C C7C -32.9(3) . . . . ?
O10C La N8C N9C 9.99(17) . . . . ?
O1B La N8C N9C 131.82(17) . . . . ?
O1C La N8C N9C 158.9(2) . . . . ?
O10A La N8C N9C -73.52(18) . . . . ?
O10B La N8C N9C -34.8(2) . . . . ?
O101 La N8C N9C 86.14(18) . . . . ?
N8B La N8C N9C 46.3(2) . . . . ?
O1A La N8C N9C -165.10(17) . . . . ?
N8A La N8C N9C -105.28(18) . . . . ?
Ti La N8C N9C 160.06(17) . . . . ?
C7C N8C N9C C10C -179.6(3) . . . . ?
La N8C N9C C10C -10.3(3) . . . . ?
N8C N9C C10C O10C 2.9(4) . . . . ?
N8C N9C C10C C11C -175.6(2) . . . . ?
N9C C10C O10C La 7.8(4) . . . . ?
C11C C10C O10C La -173.75(18) . . . . ?
O1B La O10C C10C -121.0(2) . . . . ?
O1C La O10C C10C -42.4(2) . . . . ?
O10A La O10C C10C 60.2(2) . . . . ?
O10B La O10C C10C 135.5(2) . . . . ?
O101 La O10C C10C -90.5(2) . . . . ?
N8C La O10C C10C -9.0(2) . . . . ?
N8B La O10C C10C -164.6(2) . . . . ?
O1A La O10C C10C 23.1(5) . . . . ?
N8A La O10C C10C 87.8(2) . . . . ?
Ti La O10C C10C -73.8(2) . . . . ?
O10C C10C C11C C12C 3.9(4) . . . . ?
N9C C10C C11C C12C -177.4(3) . . . . ?
O10C C10C C11C C16C -173.8(3) . . . . ?
N9C C10C C11C C16C 4.8(4) . . . . ?
C16C C11C C12C C13C -0.2(5) . . . . ?
C10C C11C C12C C13C -178.0(3) . . . . ?
C11C C12C C13C C14C -0.4(5) . . . . ?
C12C C13C C14C C15C 0.4(5) . . . . ?
C13C C14C C15C C16C 0.2(6) . . . . ?
C12C C11C C16C C15C 0.8(5) . . . . ?
C10C C11C C16C C15C 178.6(3) . . . . ?
C14C C15C C16C C11C -0.8(5) . . . . ?
O10C La O101 C102 75.1(3) . . . . ?
O1B La O101 C102 -129.8(3) . . . . ?
O1C La O101 C102 -61.2(3) . . . . ?
O10A La O101 C102 35.2(3) . . . . ?
O10B La O101 C102 133.2(3) . . . . ?
N8C La O101 C102 9.8(3) . . . . ?
N8B La O101 C102 162.2(3) . . . . ?
O1A La O101 C102 -96.3(3) . . . . ?
N8A La O101 C102 -97.5(5) . . . . ?
Ti La O101 C102 -95.8(3) . . . . ?
La O101 C102 N103 160.6(2) . . . . ?
O101 C102 N103 C105 177.6(3) . . . . ?
O101 C102 N103 C104 -1.7(5) . . . . ?
